data_1564741
loop_
_publ_author_name
'Mohite, S.S.'
'Patil-Deshmukh, A.B.'
'Chavan, S.S.'

_publ_section_title
;
 Ru(III)-pseudohalide complexes with alkynyl functionalized
 salicylaldimine ligand and heterocyclic coligand: Synthesis,
 characterization, electrochemical and luminescence properties
;
_journal_name_full 'Inorganica Chimica Acta'
_journal_page_first 119586
_journal_paper_doi 10.1016/j.ica.2020.119586
_journal_volume 507
_journal_year 2020
_chemical_formula_moiety 'C31 H23 N O3'
_chemical_formula_sum 'C31 H23 N O3'
_chemical_formula_weight 457.50
_space_group_crystal_system monoclinic
_space_group_IT_number 7
_space_group_name_Hall 'P -2yc'
_space_group_name_H-M_alt 'P 1 c 1'
_atom_sites_solution_hydrogens geom
_audit_creation_method SHELXL-2018/3
_cell_angle_alpha 90
_cell_angle_beta 93.279(5)
_cell_angle_gamma 90
_cell_formula_units_Z 2
_cell_length_a 26.489(3)
_cell_length_b 7.2195(7)
_cell_length_c 6.2098(6)
_cell_measurement_reflns_used 4942
_cell_measurement_temperature 296(2)
_cell_measurement_theta_max 72.46
_cell_measurement_theta_min 3.34
_cell_volume 1185.6(2)
_computing_cell_refinement 'APEX3/SAINT (Bruker, 2016)'
_computing_data_collection 'APEX3(Bruker, 2016)'
_computing_data_reduction 'SAINT/XPREP (Bruker, 2016)'
_computing_molecular_graphics 'ORTEP3 (Farrugia, 1997) and Mercury (Bruno et al., 2002)'
_computing_publication_material 'SHELXL-2018/3 (Sheldrick, 2018)'
_computing_structure_refinement 'SHELXL-2018/3 (Sheldrick, 2018)'
_computing_structure_solution 'SHELXT-2014/5 (Sheldrick, 2014)'
_diffrn_ambient_temperature 296(2)
_diffrn_measured_fraction_theta_full 0.994
_diffrn_measured_fraction_theta_max 0.994
_diffrn_measurement_device_type 'Bruker axs kappa apex3 CMOS Diffractometer'
_diffrn_measurement_method '\w and \f scan'
_diffrn_radiation_source 'micro-focus sealed tube'
_diffrn_radiation_type CuK\a
_diffrn_radiation_wavelength 1.54178
_diffrn_reflns_av_unetI/netI 0.1292
_diffrn_reflns_Laue_measured_fraction_full 0.994
_diffrn_reflns_Laue_measured_fraction_max 0.994
_diffrn_reflns_limit_h_max 31
_diffrn_reflns_limit_h_min -30
_diffrn_reflns_limit_k_max 8
_diffrn_reflns_limit_k_min -8
_diffrn_reflns_limit_l_max 7
_diffrn_reflns_limit_l_min -7
_diffrn_reflns_number 10184
_diffrn_reflns_point_group_measured_fraction_full 0.887
_diffrn_reflns_point_group_measured_fraction_max 0.887
_diffrn_reflns_theta_full 65.986
_diffrn_reflns_theta_max 65.986
_diffrn_reflns_theta_min 3.342
_exptl_absorpt_coefficient_mu 0.656
_exptl_absorpt_correction_T_max 0.7536
_exptl_absorpt_correction_T_min 0.5441
_exptl_absorpt_correction_type multi-scan
_exptl_absorpt_process_details 'SADABS (Bruker, 2016)'
_exptl_crystal_colour brown
_exptl_crystal_density_diffrn 1.282
_exptl_crystal_description needle
_exptl_crystal_F_000 480
_exptl_crystal_size_max 0.150
_exptl_crystal_size_mid 0.150
_exptl_crystal_size_min 0.100
_refine_diff_density_max 0.197
_refine_diff_density_min -0.205
_refine_diff_density_rms 0.045
_refine_ls_abs_structure_details
;
 Flack x determined using 886 quotients [(I+)-(I-)]/[(I+)+(I-)]
 (Parsons, Flack and Wagner, Acta Cryst. B69 (2013) 249-259).
;
_refine_ls_abs_structure_Flack -0.2(3)
_refine_ls_extinction_coef 0.010(4)
_refine_ls_extinction_expression Fc^*^=kFc[1+0.001xFc^2^\l^3^/sin(2\q)]^-1/4^
_refine_ls_extinction_method 'SHELXL-2018/3 (Sheldrick 2018)'
_refine_ls_goodness_of_fit_ref 1.023
_refine_ls_hydrogen_treatment constr
_refine_ls_matrix_type full
_refine_ls_number_parameters 318
_refine_ls_number_reflns 10184
_refine_ls_number_restraints 2
_refine_ls_restrained_S_all 1.023
_refine_ls_R_factor_all 0.1220
_refine_ls_R_factor_gt 0.0732
_refine_ls_shift/su_max 0.000
_refine_ls_shift/su_mean 0.000
_refine_ls_structure_factor_coef Fsqd
_refine_ls_weighting_details 'w=1/[\s^2^(Fo^2^)+(0.0874P)^2^+0.0883P] where P=(Fo^2^+2Fc^2^)/3'
_refine_ls_weighting_scheme calc
_refine_ls_wR_factor_gt 0.1781
_refine_ls_wR_factor_ref 0.2045
_reflns_Friedel_coverage 0.781
_reflns_Friedel_fraction_full 0.779
_reflns_Friedel_fraction_max 0.779
_reflns_number_gt 6992
_reflns_number_total 10184
_reflns_threshold_expression 'I > 2\s(I)'
_cod_data_source_file ICA-2020-507-119586.cif
_cod_data_source_block 1
_cod_original_sg_symbol_H-M 'P c'
_cod_database_code 1564741
_shelx_shelxl_version_number 2018/3
_shelx_space_group_comment
;
The symmetry employed for this shelxl refinement is uniquely defined
by the following loop, which should always be used as a source of
symmetry information in preference to the above space-group names.
They are only intended as comments.
;
_shelx_estimated_absorpt_t_min 0.908
_shelx_estimated_absorpt_t_max 0.937

loop_
_space_group_symop_operation_xyz
'x, y, z'
'x, -y, z+1/2'

loop_
_atom_site_label
_atom_site_type_symbol
_atom_site_fract_x
_atom_site_fract_y
_atom_site_fract_z
_atom_site_U_iso_or_equiv
_atom_site_adp_type
_atom_site_occupancy
_atom_site_site_symmetry_order
_atom_site_calc_flag
_atom_site_refinement_flags_posn
_atom_site_refinement_flags_adp
_atom_site_refinement_flags_occupancy
_atom_site_disorder_assembly
_atom_site_disorder_group
C1 C 0.1092(3) 0.7473(11) 0.5354(13) 0.051(2) Uani 1 1 d . . . . .
C2 C 0.1172(3) 0.6612(11) 0.3394(13) 0.056(2) Uani 1 1 d . . . . .
H2 H 0.090735 0.601545 0.262738 0.068 Uiso 1 1 calc R U . . .
C3 C 0.1646(3) 0.6655(11) 0.2611(13) 0.056(2) Uani 1 1 d . . . . .
H3 H 0.169748 0.610181 0.128844 0.068 Uiso 1 1 calc R U . . .
C4 C 0.2048(3) 0.7494(11) 0.3725(15) 0.0533(19) Uani 1 1 d . . . . .
C5 C 0.1963(3) 0.8313(12) 0.5710(14) 0.060(2) Uani 1 1 d . . . . .
H5 H 0.222984 0.887222 0.649932 0.072 Uiso 1 1 calc R U . . .
C6 C 0.1488(3) 0.8304(13) 0.6516(14) 0.056(2) Uani 1 1 d . . . . .
H6 H 0.143558 0.885737 0.783684 0.067 Uiso 1 1 calc R U . . .
C7 C 0.2534(4) 0.7582(12) 0.2800(15) 0.058(2) Uani 1 1 d . . . . .
C8 C 0.2916(4) 0.7684(12) 0.1893(17) 0.060(2) Uani 1 1 d . . . . .
C9 C 0.3373(3) 0.7629(13) 0.0736(15) 0.056(2) Uani 1 1 d . . . . .
C10 C 0.3345(4) 0.7017(12) -0.1416(16) 0.061(2) Uani 1 1 d . . . . .
H10 H 0.303149 0.676466 -0.210747 0.073 Uiso 1 1 calc R U . . .
C11 C 0.3780(3) 0.6789(12) -0.2507(13) 0.058(2) Uani 1 1 d . . . . .
H11 H 0.375843 0.636789 -0.392415 0.069 Uiso 1 1 calc R U . . .
C12 C 0.4244(3) 0.7178(12) -0.1522(12) 0.054(2) Uani 1 1 d . . . . .
C13 C 0.4283(3) 0.7798(11) 0.0632(13) 0.0506(19) Uani 1 1 d . . . . .
C14 C 0.3839(3) 0.8053(10) 0.1704(13) 0.051(2) Uani 1 1 d . . . . .
H14 H 0.385805 0.852113 0.310185 0.061 Uiso 1 1 calc R U . . .
C15 C 0.4772(3) 0.8016(12) 0.1817(13) 0.054(2) Uani 1 1 d . . . . .
H15 H 0.478245 0.837987 0.325505 0.064 Uiso 1 1 calc R U . . .
C16 C 0.5649(3) 0.7661(10) 0.2121(13) 0.0486(19) Uani 1 1 d . . . . .
C17 C 0.5696(3) 0.6863(11) 0.4172(13) 0.054(2) Uani 1 1 d . . . . .
H17 H 0.541123 0.639719 0.479153 0.065 Uiso 1 1 calc R U . . .
C18 C 0.6160(3) 0.6755(12) 0.5289(13) 0.056(2) Uani 1 1 d . . . . .
H18 H 0.618470 0.621420 0.664980 0.067 Uiso 1 1 calc R U . . .
C19 C 0.6593(4) 0.7451(13) 0.4394(17) 0.056(2) Uani 1 1 d . . . . .
C20 C 0.6545(3) 0.8198(11) 0.2313(13) 0.055(2) Uani 1 1 d . . . . .
H20 H 0.683000 0.864643 0.167855 0.066 Uiso 1 1 calc R U . . .
C21 C 0.6086(3) 0.8279(11) 0.1201(13) 0.052(2) Uani 1 1 d . . . . .
H21 H 0.606495 0.875336 -0.019393 0.062 Uiso 1 1 calc R U . . .
C22 C 0.7074(4) 0.7440(11) 0.5589(17) 0.059(2) Uani 1 1 d . . . . .
C23 C 0.7465(4) 0.7493(11) 0.6626(16) 0.057(2) Uani 1 1 d . . . . .
C24 C 0.7951(3) 0.7540(12) 0.7754(15) 0.054(2) Uani 1 1 d . . . . .
C25 C 0.8040(3) 0.6722(12) 0.9751(15) 0.059(2) Uani 1 1 d . . . . .
H25 H 0.777221 0.617676 1.041958 0.071 Uiso 1 1 calc R U . . .
C26 C 0.8518(3) 0.6691(12) 1.0783(15) 0.059(2) Uani 1 1 d . . . . .
H26 H 0.857142 0.611058 1.211360 0.071 Uiso 1 1 calc R U . . .
C27 C 0.8914(3) 0.7534(12) 0.9811(14) 0.054(2) Uani 1 1 d . . . . .
C28 C 0.8831(3) 0.8366(11) 0.7823(13) 0.058(2) Uani 1 1 d . . . . .
H28 H 0.909863 0.893563 0.717527 0.070 Uiso 1 1 calc R U . . .
C29 C 0.8363(3) 0.8365(12) 0.6797(13) 0.055(2) Uani 1 1 d . . . . .
H29 H 0.831532 0.891724 0.544774 0.066 Uiso 1 1 calc R U . . .
C30 C 0.9517(5) 0.6672(15) 1.2655(18) 0.090(3) Uani 1 1 d . . . . .
H30A H 0.986905 0.683637 1.307186 0.135 Uiso 1 1 calc R U . . .
H30B H 0.931550 0.717117 1.375197 0.135 Uiso 1 1 calc R U . . .
H30C H 0.944597 0.537500 1.247849 0.135 Uiso 1 1 calc R U . . .
C31 C 0.0483(4) 0.8323(17) 0.7895(19) 0.089(3) Uani 1 1 d . . . . .
H31A H 0.013304 0.813356 0.814876 0.134 Uiso 1 1 calc R U . . .
H31B H 0.068905 0.785812 0.909927 0.134 Uiso 1 1 calc R U . . .
H31C H 0.054646 0.962285 0.772467 0.134 Uiso 1 1 calc R U . . .
N1 N 0.5185(3) 0.7716(10) 0.0914(12) 0.0532(18) Uani 1 1 d . . . . .
O1 O 0.0605(2) 0.7365(8) 0.5986(11) 0.0661(17) Uani 1 1 d . . . . .
O2 O 0.4670(2) 0.6901(9) -0.2613(9) 0.0692(17) Uani 1 1 d . . . . .
H2A H 0.491916 0.718605 -0.183907 0.104 Uiso 1 1 calc R U . . .
O3 O 0.9401(2) 0.7608(8) 1.0673(11) 0.0666(17) Uani 1 1 d . . . . .

loop_
_atom_site_aniso_label
_atom_site_aniso_U_11
_atom_site_aniso_U_22
_atom_site_aniso_U_33
_atom_site_aniso_U_23
_atom_site_aniso_U_13
_atom_site_aniso_U_12
C1 0.044(5) 0.056(5) 0.054(5) 0.007(4) 0.006(4) 0.004(4)
C2 0.047(5) 0.063(5) 0.058(5) -0.005(4) -0.004(4) -0.006(4)
C3 0.050(5) 0.063(5) 0.056(4) -0.002(4) 0.002(4) 0.001(4)
C4 0.044(5) 0.057(5) 0.059(5) 0.006(4) -0.003(4) 0.004(4)
C5 0.052(5) 0.060(5) 0.067(5) -0.009(4) -0.006(4) 0.002(4)
C6 0.040(5) 0.071(6) 0.055(5) -0.009(4) 0.000(3) 0.001(4)
C7 0.045(5) 0.062(6) 0.066(5) 0.006(4) -0.003(4) 0.007(4)
C8 0.043(5) 0.063(5) 0.074(6) 0.007(5) 0.002(4) 0.001(4)
C9 0.045(5) 0.055(5) 0.066(5) 0.002(4) 0.001(4) 0.002(4)
C10 0.042(5) 0.075(6) 0.065(5) 0.002(4) -0.008(4) -0.003(4)
C11 0.053(5) 0.067(5) 0.051(4) 0.001(4) -0.010(4) -0.008(4)
C12 0.052(6) 0.065(5) 0.046(4) 0.007(4) 0.001(4) 0.000(4)
C13 0.043(5) 0.055(5) 0.053(4) 0.002(4) -0.002(4) 0.001(4)
C14 0.046(5) 0.057(5) 0.051(4) 0.000(4) 0.000(4) 0.004(4)
C15 0.046(5) 0.064(5) 0.051(4) -0.004(4) 0.002(4) -0.004(3)
C16 0.047(5) 0.047(5) 0.051(4) -0.001(4) -0.002(4) 0.000(4)
C17 0.047(5) 0.061(5) 0.055(4) 0.001(4) 0.007(4) -0.005(4)
C18 0.053(6) 0.058(5) 0.056(5) 0.004(4) 0.001(4) -0.004(4)
C19 0.051(5) 0.053(5) 0.064(5) -0.002(4) -0.002(4) 0.006(4)
C20 0.045(5) 0.058(5) 0.061(5) 0.003(4) 0.006(4) -0.007(3)
C21 0.048(5) 0.057(5) 0.050(4) 0.005(4) 0.005(4) 0.001(4)
C22 0.048(5) 0.061(6) 0.067(6) -0.003(4) -0.003(4) 0.004(4)
C23 0.053(6) 0.052(5) 0.065(5) -0.004(4) -0.004(4) 0.004(4)
C24 0.047(5) 0.054(5) 0.061(5) -0.007(4) 0.002(4) 0.003(4)
C25 0.045(5) 0.066(6) 0.067(5) 0.006(4) -0.001(4) -0.004(4)
C26 0.053(5) 0.066(5) 0.058(5) 0.008(4) 0.001(4) -0.001(4)
C27 0.045(5) 0.058(5) 0.059(5) -0.007(4) -0.003(4) 0.003(4)
C28 0.056(5) 0.059(5) 0.059(5) 0.002(4) 0.006(4) -0.003(4)
C29 0.053(5) 0.061(5) 0.052(4) 0.001(4) -0.003(4) 0.002(4)
C30 0.066(7) 0.131(9) 0.070(6) 0.014(7) -0.017(5) 0.005(6)
C31 0.067(7) 0.122(9) 0.081(6) -0.015(6) 0.025(6) 0.003(6)
N1 0.045(5) 0.061(5) 0.053(4) 0.004(3) -0.002(3) -0.003(3)
O1 0.044(4) 0.081(5) 0.074(4) -0.006(3) 0.012(3) -0.003(3)
O2 0.051(4) 0.103(5) 0.054(3) -0.006(3) 0.009(3) -0.003(3)
O3 0.047(4) 0.083(4) 0.069(4) 0.006(3) -0.005(3) -0.002(3)

loop_
_atom_type_symbol
_atom_type_description
_atom_type_scat_dispersion_real
_atom_type_scat_dispersion_imag
_atom_type_scat_source
C C 0.0181 0.0091 'International Tables Vol C Tables 4.2.6.8 and 6.1.1.4'
H H 0.0000 0.0000 'International Tables Vol C Tables 4.2.6.8 and 6.1.1.4'
N N 0.0311 0.0180 'International Tables Vol C Tables 4.2.6.8 and 6.1.1.4'
O O 0.0492 0.0322 'International Tables Vol C Tables 4.2.6.8 and 6.1.1.4'

loop_
_geom_angle_atom_site_label_1
_geom_angle_atom_site_label_2
_geom_angle_atom_site_label_3
_geom_angle
_geom_angle_site_symmetry_1
_geom_angle_site_symmetry_3
O1 C1 C6 125.1(8) . .
O1 C1 C2 114.6(8) . .
C6 C1 C2 120.3(8) . .
C3 C2 C1 119.1(8) . .
C3 C2 H2 120.5 . .
C1 C2 H2 120.5 . .
C2 C3 C4 121.9(8) . .
C2 C3 H3 119.1 . .
C4 C3 H3 119.1 . .
C3 C4 C5 118.1(8) . .
C3 C4 C7 120.1(9) . .
C5 C4 C7 121.7(8) . .
C6 C5 C4 120.9(8) . .
C6 C5 H5 119.5 . .
C4 C5 H5 119.5 . .
C1 C6 C5 119.6(8) . .
C1 C6 H6 120.2 . .
C5 C6 H6 120.2 . .
C8 C7 C4 175.1(9) . .
C7 C8 C9 174.7(10) . .
C14 C9 C10 118.9(9) . .
C14 C9 C8 122.2(9) . .
C10 C9 C8 118.8(9) . .
C11 C10 C9 120.2(9) . .
C11 C10 H10 119.9 . .
C9 C10 H10 119.9 . .
C12 C11 C10 120.6(8) . .
C12 C11 H11 119.7 . .
C10 C11 H11 119.7 . .
O2 C12 C11 119.7(7) . .
O2 C12 C13 120.0(8) . .
C11 C12 C13 120.3(8) . .
C14 C13 C12 118.5(7) . .
C14 C13 C15 119.5(7) . .
C12 C13 C15 121.8(8) . .
C9 C14 C13 121.4(8) . .
C9 C14 H14 119.3 . .
C13 C14 H14 119.3 . .
N1 C15 C13 121.2(8) . .
N1 C15 H15 119.4 . .
C13 C15 H15 119.4 . .
C21 C16 C17 118.2(8) . .
C21 C16 N1 119.7(7) . .
C17 C16 N1 122.0(8) . .
C18 C17 C16 120.9(8) . .
C18 C17 H17 119.6 . .
C16 C17 H17 119.6 . .
C17 C18 C19 120.5(9) . .
C17 C18 H18 119.7 . .
C19 C18 H18 119.7 . .
C18 C19 C20 118.2(9) . .
C18 C19 C22 121.1(10) . .
C20 C19 C22 120.6(10) . .
C21 C20 C19 121.0(8) . .
C21 C20 H20 119.5 . .
C19 C20 H20 119.5 . .
C20 C21 C16 121.0(7) . .
C20 C21 H21 119.5 . .
C16 C21 H21 119.5 . .
C23 C22 C19 177.2(10) . .
C22 C23 C24 176.5(10) . .
C25 C24 C29 117.7(8) . .
C25 C24 C23 122.1(8) . .
C29 C24 C23 120.1(9) . .
C24 C25 C26 121.7(9) . .
C24 C25 H25 119.1 . .
C26 C25 H25 119.1 . .
C27 C26 C25 119.1(8) . .
C27 C26 H26 120.4 . .
C25 C26 H26 120.4 . .
O3 C27 C28 115.5(9) . .
O3 C27 C26 124.6(8) . .
C28 C27 C26 119.9(9) . .
C29 C28 C27 120.8(8) . .
C29 C28 H28 119.6 . .
C27 C28 H28 119.6 . .
C28 C29 C24 120.7(8) . .
C28 C29 H29 119.6 . .
C24 C29 H29 119.6 . .
O3 C30 H30A 109.5 . .
O3 C30 H30B 109.5 . .
H30A C30 H30B 109.5 . .
O3 C30 H30C 109.5 . .
H30A C30 H30C 109.5 . .
H30B C30 H30C 109.5 . .
O1 C31 H31A 109.5 . .
O1 C31 H31B 109.5 . .
H31A C31 H31B 109.5 . .
O1 C31 H31C 109.5 . .
H31A C31 H31C 109.5 . .
H31B C31 H31C 109.5 . .
C15 N1 C16 121.1(7) . .
C1 O1 C31 118.1(7) . .
C12 O2 H2A 109.5 . .
C27 O3 C30 118.2(8) . .

loop_
_geom_bond_atom_site_label_1
_geom_bond_atom_site_label_2
_geom_bond_distance
_geom_bond_site_symmetry_2
C1 O1 1.373(11) .
C1 C6 1.375(12) .
C1 C2 1.393(12) .
C2 C3 1.374(11) .
C2 H2 0.9300 .
C3 C4 1.375(12) .
C3 H3 0.9300 .
C4 C5 1.397(12) .
C4 C7 1.442(14) .
C5 C6 1.380(11) .
C5 H5 0.9300 .
C6 H6 0.9300 .
C7 C8 1.188(12) .
C8 C9 1.443(13) .
C9 C14 1.376(13) .
C9 C10 1.405(14) .
C10 C11 1.381(12) .
C10 H10 0.9300 .
C11 C12 1.369(12) .
C11 H11 0.9300 .
C12 O2 1.365(10) .
C12 C13 1.409(11) .
C13 C14 1.396(11) .
C13 C15 1.462(11) .
C14 H14 0.9300 .
C15 N1 1.276(10) .
C15 H15 0.9300 .
C16 C21 1.394(11) .
C16 C17 1.397(11) .
C16 N1 1.403(11) .
C17 C18 1.377(12) .
C17 H17 0.9300 .
C18 C19 1.396(13) .
C18 H18 0.9300 .
C19 C20 1.399(14) .
C19 C22 1.438(15) .
C20 C21 1.364(11) .
C20 H20 0.9300 .
C21 H21 0.9300 .
C22 C23 1.189(12) .
C23 C24 1.430(12) .
C24 C25 1.381(13) .
C24 C29 1.404(13) .
C25 C26 1.386(13) .
C25 H25 0.9300 .
C26 C27 1.381(12) .
C26 H26 0.9300 .
C27 O3 1.370(11) .
C27 C28 1.379(12) .
C28 C29 1.361(11) .
C28 H28 0.9300 .
C29 H29 0.9300 .
C30 O3 1.422(12) .
C30 H30A 0.9600 .
C30 H30B 0.9600 .
C30 H30C 0.9600 .
C31 O1 1.425(12) .
C31 H31A 0.9600 .
C31 H31B 0.9600 .
C31 H31C 0.9600 .
O2 H2A 0.8200 .

loop_
_geom_hbond_atom_site_label_D
_geom_hbond_atom_site_label_H
_geom_hbond_atom_site_label_A
_geom_hbond_distance_DH
_geom_hbond_distance_HA
_geom_hbond_distance_DA
_geom_hbond_angle_DHA
_geom_hbond_site_symmetry_A
_geom_hbond_publ_flag
C17 H17 O2 0.93 2.64 3.464(11) 148.7 1_556 yes
C30 H30A O1 0.96 2.61 3.485(12) 151.6 1_656 yes
C31 H31A O3 0.96 2.59 3.468(12) 152.2 1_455 yes
O2 H2A N1 0.82 1.85 2.581(9) 147.6 . yes

loop_
_geom_torsion_atom_site_label_1
_geom_torsion_atom_site_label_2
_geom_torsion_atom_site_label_3
_geom_torsion_atom_site_label_4
_geom_torsion
_geom_torsion_site_symmetry_1
_geom_torsion_site_symmetry_2
_geom_torsion_site_symmetry_3
_geom_torsion_site_symmetry_4
O1 C1 C2 C3 179.4(8) . . . .
C6 C1 C2 C3 -2.0(12) . . . .
C1 C2 C3 C4 1.3(13) . . . .
C2 C3 C4 C5 0.1(12) . . . .
C2 C3 C4 C7 -177.2(8) . . . .
C3 C4 C5 C6 -0.9(13) . . . .
C7 C4 C5 C6 176.4(9) . . . .
O1 C1 C6 C5 179.7(8) . . . .
C2 C1 C6 C5 1.2(14) . . . .
C4 C5 C6 C1 0.2(14) . . . .
C14 C9 C10 C11 2.2(14) . . . .
C8 C9 C10 C11 -174.2(9) . . . .
C9 C10 C11 C12 -0.9(14) . . . .
C10 C11 C12 O2 178.4(8) . . . .
C10 C11 C12 C13 0.7(13) . . . .
O2 C12 C13 C14 -179.5(8) . . . .
C11 C12 C13 C14 -1.9(12) . . . .
O2 C12 C13 C15 -5.1(12) . . . .
C11 C12 C13 C15 172.6(9) . . . .
C10 C9 C14 C13 -3.4(13) . . . .
C8 C9 C14 C13 172.8(8) . . . .
C12 C13 C14 C9 3.2(12) . . . .
C15 C13 C14 C9 -171.4(8) . . . .
C14 C13 C15 N1 177.0(8) . . . .
C12 C13 C15 N1 2.6(13) . . . .
C21 C16 C17 C18 2.5(12) . . . .
N1 C16 C17 C18 177.2(8) . . . .
C16 C17 C18 C19 0.3(13) . . . .
C17 C18 C19 C20 -2.2(13) . . . .
C17 C18 C19 C22 176.6(9) . . . .
C18 C19 C20 C21 1.3(13) . . . .
C22 C19 C20 C21 -177.5(8) . . . .
C19 C20 C21 C16 1.6(13) . . . .
C17 C16 C21 C20 -3.4(12) . . . .
N1 C16 C21 C20 -178.3(8) . . . .
C29 C24 C25 C26 -0.6(13) . . . .
C23 C24 C25 C26 176.6(9) . . . .
C24 C25 C26 C27 1.3(14) . . . .
C25 C26 C27 O3 179.5(9) . . . .
C25 C26 C27 C28 -0.9(13) . . . .
O3 C27 C28 C29 179.4(8) . . . .
C26 C27 C28 C29 -0.2(13) . . . .
C27 C28 C29 C24 1.0(13) . . . .
C25 C24 C29 C28 -0.6(13) . . . .
C23 C24 C29 C28 -177.8(8) . . . .
C13 C15 N1 C16 -170.6(7) . . . .
C21 C16 N1 C15 -147.0(8) . . . .
C17 C16 N1 C15 38.4(13) . . . .
C6 C1 O1 C31 5.8(13) . . . .
C2 C1 O1 C31 -175.6(8) . . . .
C28 C27 O3 C30 -176.0(8) . . . .
C26 C27 O3 C30 3.6(13) . . . .
